data_7241269
loop_
_publ_author_name
'Bristow, Jonathan'
'Naftalin, Isaac'
'Cliff, Stacey V. A.'
'Yang, Songjie'
'Wallis, John D.'
'Carravetta, Marina'
'Heinmaa, Ivo'
'Stern, Raivo'

_publ_section_title
;
 Modelling of an Aza-Michael Reaction from Crystalline Naphthalene
 Derivatives Containing Peri-Peri Interactions: Very&#x00A0;Long N-C
 Bonds?
;
_journal_name_full CrystEngComm
_journal_paper_doi 10.1039/D0CE01137A
_journal_year 2020
_chemical_formula_moiety 'C18 H18 N4'
_chemical_formula_sum 'C18 H18 N4'
_chemical_formula_weight 290.36
_chemical_melting_point 379.5(15)
_chemical_name_systematic 2-Cyano-3-(4?-,8?-bis(dimethylamino)naphthalen-1?-yl)propenenitrile
_space_group_crystal_system monoclinic
_space_group_IT_number 14
_space_group_name_Hall '-P 2ybc'
_space_group_name_H-M_alt 'P 1 21/c 1'
_atom_sites_solution_hydrogens geom
_audit_creation_date 2019-04-08
_audit_creation_method
;
Olex2 1.2
(compiled 2018.05.29 svn.r3508 for OlexSys, GUI svn.r5506)
;
_audit_update_record
;
2020-07-16 deposited with the CCDC.	2020-09-17 downloaded from the CCDC.
;
_cell_angle_alpha 90
_cell_angle_beta 114.584(4)
_cell_angle_gamma 90
_cell_formula_units_Z 8
_cell_length_a 20.7770(7)
_cell_length_b 9.3348(2)
_cell_length_c 18.1408(6)
_cell_measurement_reflns_used 6879
_cell_measurement_temperature 150.01(10)
_cell_measurement_theta_max 30.5490
_cell_measurement_theta_min 2.4560
_cell_volume 3199.46(19)
_computing_cell_refinement 'CrysAlisPro 1.171.39.46 (Rigaku OD, 2018)'
_computing_data_collection 'CrysAlisPro 1.171.39.46 (Rigaku OD, 2018)'
_computing_data_reduction 'CrysAlisPro 1.171.39.46 (Rigaku OD, 2018)'
_computing_molecular_graphics 'Olex2 (Dolomanov et al., 2009)'
_computing_publication_material 'Olex2 (Dolomanov et al., 2009)'
_computing_structure_refinement 'ShelXL (Sheldrick, 2015)'
_computing_structure_solution 'ShelXT (Sheldrick, 2015)'
_diffrn_ambient_environment N~2~
_diffrn_ambient_temperature 150.01(10)
_diffrn_detector 'CCD plate'
_diffrn_detector_area_resol_mean 15.9832
_diffrn_detector_type Sapphire3
_diffrn_measured_fraction_theta_full 0.999
_diffrn_measured_fraction_theta_max 1.000
_diffrn_measurement_details
;
List of Runs (angles in degrees, time in seconds):

  # Type    Start    End  Width  t~exp~   \w     \q     \k     \f   Frames
#--------------------------------------------------------------------------
  1  \w    -37.00  47.00   0.75    7.50    --  -19.97  57.00  30.00  112
  2  \w      1.00  88.00   0.75    7.50    --   20.20  37.00-180.00  116
  3  \w    -49.00  38.00   0.75    7.50    --   20.20 -37.00-180.00  116
  4  \w      7.00  88.00   0.75    7.50    --   20.20  37.00 -30.00  108
;
_diffrn_measurement_device 'four-circle diffractometer'
_diffrn_measurement_device_type 'Xcalibur, Sapphire3, Gemini'
_diffrn_measurement_method '\w scans'
_diffrn_orient_matrix_type 'CrysAlisPro convention (1999,Acta A55,543-557)'
_diffrn_orient_matrix_UB_11 -0.0096835000
_diffrn_orient_matrix_UB_12 -0.0313755000
_diffrn_orient_matrix_UB_13 0.0295121000
_diffrn_orient_matrix_UB_21 -0.0157828000
_diffrn_orient_matrix_UB_22 -0.0582067000
_diffrn_orient_matrix_UB_23 -0.0265339000
_diffrn_orient_matrix_UB_31 0.0326654000
_diffrn_orient_matrix_UB_32 -0.0374937000
_diffrn_orient_matrix_UB_33 0.0165285000
_diffrn_radiation_monochromator graphite
_diffrn_radiation_probe x-ray
_diffrn_radiation_type MoK\a
_diffrn_radiation_wavelength 0.71073
_diffrn_reflns_av_R_equivalents 0.0318
_diffrn_reflns_av_unetI/netI 0.0412
_diffrn_reflns_Laue_measured_fraction_full 0.999
_diffrn_reflns_Laue_measured_fraction_max 1.000
_diffrn_reflns_limit_h_max 27
_diffrn_reflns_limit_h_min -27
_diffrn_reflns_limit_k_max 11
_diffrn_reflns_limit_k_min -12
_diffrn_reflns_limit_l_max 24
_diffrn_reflns_limit_l_min -23
_diffrn_reflns_number 24059
_diffrn_reflns_point_group_measured_fraction_full 0.999
_diffrn_reflns_point_group_measured_fraction_max 1.000
_diffrn_reflns_theta_full 25.242
_diffrn_reflns_theta_max 28.282
_diffrn_reflns_theta_min 2.434
_diffrn_source 'fine-focus sealed X-ray tube'
_diffrn_source_type 'Enhance (Mo) X-ray Source'
_exptl_absorpt_coefficient_mu 0.074
_exptl_absorpt_correction_T_max 1.000
_exptl_absorpt_correction_T_min 0.882
_exptl_absorpt_correction_type gaussian
_exptl_absorpt_process_details
;
CrysAlisPro 1.171.39.46 (Rigaku Oxford Diffraction, 2018)
Numerical absorption correction based on gaussian integration over
			a multifaceted crystal model
Empirical absorption correction using spherical harmonics,
 implemented in SCALE3 ABSPACK scaling algorithm.
;
_exptl_crystal_colour orange
_exptl_crystal_colour_primary orange
_exptl_crystal_density_diffrn 1.206
_exptl_crystal_description block
_exptl_crystal_F_000 1232
_exptl_crystal_recrystallization_method 'Slow evaporation from a dichloromethane solution'
_exptl_crystal_size_max 0.543
_exptl_crystal_size_mid 0.415
_exptl_crystal_size_min 0.304
_refine_diff_density_max 0.226
_refine_diff_density_min -0.329
_refine_diff_density_rms 0.043
_refine_ls_extinction_method none
_refine_ls_goodness_of_fit_ref 1.081
_refine_ls_hydrogen_treatment constr
_refine_ls_matrix_type full
_refine_ls_number_parameters 405
_refine_ls_number_reflns 7948
_refine_ls_number_restraints 0
_refine_ls_restrained_S_all 1.081
_refine_ls_R_factor_all 0.0843
_refine_ls_R_factor_gt 0.0637
_refine_ls_shift/su_max 0.001
_refine_ls_shift/su_mean 0.000
_refine_ls_structure_factor_coef Fsqd
_refine_ls_weighting_details 'w=1/[\s^2^(Fo^2^)+(0.0456P)^2^+1.3704P] where P=(Fo^2^+2Fc^2^)/3'
_refine_ls_weighting_scheme calc
_refine_ls_wR_factor_gt 0.1268
_refine_ls_wR_factor_ref 0.1364
_reflns_Friedel_coverage 0.000
_reflns_number_gt 6245
_reflns_number_total 7948
_reflns_threshold_expression 'I > 2\s(I)'
_cod_data_source_file d0ce01137a2.cif
_cod_data_source_block in063absbeam
_cod_depositor_comments
;
The following automatic conversions were performed:

data item '_chemical_melting_point' value '378-381' was changed to
'379.5(15)' -- the average value was taken and precision was
estimated.

Automatic conversion script
Id: cif_fix_values 7556 2019-12-06 15:28:31Z antanas 
;
_cod_database_code 7241269
_shelx_shelxl_version_number 2016/6
_chemical_oxdiff_formula 'C18 N4 H18'
_chemical_oxdiff_usercomment 'Orange Block '
_shelx_space_group_comment
;
The symmetry employed for this shelxl refinement is uniquely defined
by the following loop, which should always be used as a source of
symmetry information in preference to the above space-group names.
They are only intended as comments.
;
_reflns_odcompleteness_completeness 99.91
_reflns_odcompleteness_iscentric 1
_reflns_odcompleteness_theta 28.22
_olex2_refinement_description
;
1. Fixed Uiso
 At 1.2 times of:
  All C(H) groups
 At 1.5 times of:
  All C(H,H,H) groups
2.a Aromatic/amide H refined with riding coordinates:
 C33(H33), C4(H4), C26(H26), C15(H15), C22(H22), C25(H25), C7(H7), C8(H8),
 C20(H20), C3(H3), C21(H21), C2(H2)
2.b Idealised Me refined as rotating group:
 C13(H13A,H13B,H13C), C14(H14A,H14B,H14C), C29(H29A,H29B,H29C), C31(H31A,H31B,
 H31C), C32(H32A,H32B,H32C), C30(H30A,H30B,H30C), C11(H11A,H11B,H11C), C12(H12A,
 H12B,H12C)
;
_olex2_submission_special_instructions 'No special instructions were received'
_oxdiff_exptl_absorpt_empirical_details
;
Empirical correction (ABSPACK) includes:
- Absorption correction using spherical harmonics
- Frame scaling
;
_oxdiff_exptl_absorpt_empirical_full_max 1.045
_oxdiff_exptl_absorpt_empirical_full_min 0.972

loop_
_space_group_symop_operation_xyz
'x, y, z'
'-x, y+1/2, -z+1/2'
'-x, -y, -z'
'x, -y-1/2, z-1/2'

loop_
_atom_site_label
_atom_site_type_symbol
_atom_site_fract_x
_atom_site_fract_y
_atom_site_fract_z
_atom_site_U_iso_or_equiv
_atom_site_adp_type
_atom_site_occupancy
_atom_site_site_symmetry_order
_atom_site_calc_flag
_atom_site_refinement_flags_posn
_atom_site_refinement_flags_adp
_atom_site_refinement_flags_occupancy
_atom_site_disorder_assembly
_atom_site_disorder_group
N1 N 0.59841(7) 0.57098(16) 0.25036(9) 0.0310(3) Uani 1 1 d . . . . .
N5 N 0.71743(8) 0.10981(15) 0.46511(9) 0.0303(3) Uani 1 1 d . . . . .
N2 N 0.90740(7) 0.37427(16) 0.37136(9) 0.0325(3) Uani 1 1 d . . . . .
N6 N 0.79416(8) 0.66222(16) 0.66500(9) 0.0354(4) Uani 1 1 d . . . . .
C5 C 0.78981(8) 0.47403(17) 0.33936(9) 0.0224(3) Uani 1 1 d . . . . .
N4 N 0.58936(9) 0.05166(18) 0.18391(10) 0.0419(4) Uani 1 1 d . . . . .
N7 N 0.96498(9) 0.0343(2) 0.68593(10) 0.0432(4) Uani 1 1 d . . . . .
C28 C 0.75965(8) 0.33320(17) 0.53646(9) 0.0219(3) Uani 1 1 d . . . . .
N8 N 0.91792(9) -0.10442(19) 0.43944(11) 0.0449(4) Uani 1 1 d . . . . .
C10 C 0.71697(8) 0.48319(16) 0.28548(9) 0.0215(3) Uani 1 1 d . . . . .
C27 C 0.83015(8) 0.29270(17) 0.55054(9) 0.0234(3) Uani 1 1 d . . . . .
C23 C 0.74758(9) 0.46092(17) 0.57156(10) 0.0245(3) Uani 1 1 d . . . . .
C1 C 0.67171(8) 0.57306(17) 0.30578(10) 0.0240(3) Uani 1 1 d . . . . .
C33 C 0.84387(8) 0.17995(18) 0.50227(10) 0.0251(3) Uani 1 1 d . . . . .
H33 H 0.816355 0.179973 0.446648 0.030 Uiso 1 1 calc R . . . .
C19 C 0.70084(9) 0.24598(18) 0.48835(9) 0.0253(3) Uani 1 1 d . . . . .
C34 C 0.89333(9) 0.07648(18) 0.53254(10) 0.0263(4) Uani 1 1 d . . . . .
C9 C 0.68868(9) 0.39474(17) 0.21514(10) 0.0241(3) Uani 1 1 d . . . . .
C6 C 0.83502(8) 0.37734(18) 0.32040(10) 0.0252(3) Uani 1 1 d . . . . .
C35 C 0.93287(9) 0.05393(19) 0.61815(11) 0.0292(4) Uani 1 1 d . . . . .
C4 C 0.81403(9) 0.55558(18) 0.41132(10) 0.0270(4) Uani 1 1 d . . . . .
H4 H 0.861244 0.549221 0.447933 0.032 Uiso 1 1 calc R . . . .
C18 C 0.58189(9) 0.1645(2) 0.15714(11) 0.0310(4) Uani 1 1 d . . . . .
C24 C 0.80733(9) 0.53830(18) 0.62871(10) 0.0276(4) Uani 1 1 d . . . . .
C16 C 0.56997(9) 0.30506(19) 0.12169(10) 0.0301(4) Uani 1 1 d . . . . .
C26 C 0.88540(9) 0.37161(18) 0.60403(10) 0.0286(4) Uani 1 1 d . . . . .
H26 H 0.931467 0.344723 0.614373 0.034 Uiso 1 1 calc R . . . .
C15 C 0.61659(9) 0.41435(19) 0.15199(10) 0.0276(4) Uani 1 1 d . . . . .
H15 H 0.602291 0.506101 0.131873 0.033 Uiso 1 1 calc R . . . .
C22 C 0.67694(9) 0.50786(19) 0.54738(10) 0.0289(4) Uani 1 1 d . . . . .
H22 H 0.668101 0.594935 0.566310 0.035 Uiso 1 1 calc R . . . .
C25 C 0.87435(9) 0.49196(19) 0.64366(11) 0.0307(4) Uani 1 1 d . . . . .
H25 H 0.913191 0.541315 0.680790 0.037 Uiso 1 1 calc R . . . .
C7 C 0.80430(9) 0.28566(19) 0.25560(11) 0.0306(4) Uani 1 1 d . . . . .
H7 H 0.832017 0.216517 0.245813 0.037 Uiso 1 1 calc R . . . .
C36 C 0.90707(9) -0.0233(2) 0.48051(11) 0.0308(4) Uani 1 1 d . . . . .
C8 C 0.73216(9) 0.29453(19) 0.20419(10) 0.0294(4) Uani 1 1 d . . . . .
H8 H 0.713136 0.230430 0.161254 0.035 Uiso 1 1 calc R . . . .
C20 C 0.63325(9) 0.2927(2) 0.46918(10) 0.0319(4) Uani 1 1 d . . . . .
H20 H 0.594962 0.235371 0.437938 0.038 Uiso 1 1 calc R . . . .
C3 C 0.76949(10) 0.64361(19) 0.42820(11) 0.0310(4) Uani 1 1 d . . . . .
H3 H 0.787017 0.698170 0.475367 0.037 Uiso 1 1 calc R . . . .
C21 C 0.62164(9) 0.4266(2) 0.49652(11) 0.0323(4) Uani 1 1 d . . . . .
H21 H 0.575628 0.460564 0.479792 0.039 Uiso 1 1 calc R . . . .
N3 N 0.45009(10) 0.3349(2) -0.00181(12) 0.0595(6) Uani 1 1 d . . . . .
C2 C 0.69786(9) 0.65281(18) 0.37550(11) 0.0297(4) Uani 1 1 d . . . . .
H2 H 0.667979 0.712982 0.387731 0.036 Uiso 1 1 calc R . . . .
C13 C 0.94669(9) 0.5079(2) 0.37729(11) 0.0353(4) Uani 1 1 d . . . . .
H13A H 0.958461 0.515526 0.331564 0.053 Uiso 1 1 calc GR . . . .
H13B H 0.989339 0.507302 0.426375 0.053 Uiso 1 1 calc GR . . . .
H13C H 0.917942 0.588044 0.377789 0.053 Uiso 1 1 calc GR . . . .
C17 C 0.50345(10) 0.3234(2) 0.05271(12) 0.0393(4) Uani 1 1 d . . . . .
C14 C 0.94742(10) 0.2526(2) 0.36171(14) 0.0462(5) Uani 1 1 d . . . . .
H14A H 0.923540 0.165181 0.362858 0.069 Uiso 1 1 calc GR . . . .
H14B H 0.993969 0.252349 0.405107 0.069 Uiso 1 1 calc GR . . . .
H14C H 0.951065 0.260387 0.310812 0.069 Uiso 1 1 calc GR . . . .
C29 C 0.72709(12) -0.0019(2) 0.52483(13) 0.0429(5) Uani 1 1 d . . . . .
H29A H 0.756581 0.033434 0.577943 0.064 Uiso 1 1 calc GR . . . .
H29B H 0.749173 -0.083676 0.512956 0.064 Uiso 1 1 calc GR . . . .
H29C H 0.681875 -0.029170 0.522945 0.064 Uiso 1 1 calc GR . . . .
C31 C 0.76226(12) 0.6360(3) 0.72218(14) 0.0514(6) Uani 1 1 d . . . . .
H31A H 0.725326 0.565969 0.699893 0.077 Uiso 1 1 calc GR . . . .
H31B H 0.742781 0.723684 0.731684 0.077 Uiso 1 1 calc GR . . . .
H31C H 0.797783 0.601161 0.772432 0.077 Uiso 1 1 calc GR . . . .
C32 C 0.85304(12) 0.7620(2) 0.69974(15) 0.0523(6) Uani 1 1 d . . . . .
H32A H 0.888627 0.721524 0.748226 0.078 Uiso 1 1 calc GR . . . .
H32B H 0.836458 0.850420 0.712579 0.078 Uiso 1 1 calc GR . . . .
H32C H 0.872876 0.779714 0.661335 0.078 Uiso 1 1 calc GR . . . .
C30 C 0.67383(14) 0.0652(3) 0.38237(14) 0.0636(7) Uani 1 1 d . . . . .
H30A H 0.628097 0.036217 0.378182 0.095 Uiso 1 1 calc GR . . . .
H30B H 0.696077 -0.013814 0.368238 0.095 Uiso 1 1 calc GR . . . .
H30C H 0.668546 0.143637 0.346096 0.095 Uiso 1 1 calc GR . . . .
C11 C 0.55582(11) 0.4823(4) 0.27849(15) 0.0684(8) Uani 1 1 d . . . . .
H11A H 0.579241 0.392280 0.297474 0.103 Uiso 1 1 calc GR . . . .
H11B H 0.510421 0.465763 0.234673 0.103 Uiso 1 1 calc GR . . . .
H11C H 0.549627 0.530076 0.321949 0.103 Uiso 1 1 calc GR . . . .
C12 C 0.56896(15) 0.7110(3) 0.2216(2) 0.0906(11) Uani 1 1 d . . . . .
H12A H 0.562898 0.761777 0.264291 0.136 Uiso 1 1 calc GR . . . .
H12B H 0.523930 0.700595 0.176228 0.136 Uiso 1 1 calc GR . . . .
H12C H 0.600505 0.763587 0.205185 0.136 Uiso 1 1 calc GR . . . .

loop_
_atom_site_aniso_label
_atom_site_aniso_U_11
_atom_site_aniso_U_22
_atom_site_aniso_U_33
_atom_site_aniso_U_23
_atom_site_aniso_U_13
_atom_site_aniso_U_12
N1 0.0207(7) 0.0289(8) 0.0415(9) 0.0042(7) 0.0112(6) 0.0056(6)
N5 0.0321(8) 0.0276(7) 0.0265(7) -0.0074(6) 0.0077(6) -0.0038(6)
N2 0.0224(7) 0.0360(8) 0.0401(9) 0.0133(7) 0.0140(7) 0.0059(6)
N6 0.0392(9) 0.0257(8) 0.0384(9) -0.0096(7) 0.0131(7) -0.0062(7)
C5 0.0232(8) 0.0198(7) 0.0264(8) 0.0060(6) 0.0125(7) -0.0009(6)
N4 0.0425(10) 0.0365(9) 0.0475(10) 0.0059(8) 0.0196(8) -0.0024(8)
N7 0.0391(9) 0.0504(11) 0.0336(9) 0.0051(8) 0.0086(8) 0.0091(8)
C28 0.0222(8) 0.0235(8) 0.0188(7) 0.0027(6) 0.0073(6) -0.0014(6)
N8 0.0457(10) 0.0463(10) 0.0452(10) -0.0069(8) 0.0214(8) 0.0040(8)
C10 0.0233(8) 0.0178(7) 0.0263(8) 0.0056(6) 0.0134(7) 0.0014(6)
C27 0.0243(8) 0.0228(8) 0.0230(8) 0.0038(6) 0.0099(7) -0.0022(6)
C23 0.0275(9) 0.0224(8) 0.0243(8) 0.0022(6) 0.0114(7) -0.0022(7)
C1 0.0241(8) 0.0192(8) 0.0311(8) 0.0059(6) 0.0137(7) 0.0022(6)
C33 0.0223(8) 0.0282(8) 0.0245(8) 0.0021(7) 0.0095(7) -0.0043(7)
C19 0.0262(9) 0.0277(8) 0.0199(7) -0.0012(6) 0.0076(7) -0.0015(7)
C34 0.0237(8) 0.0284(9) 0.0274(8) 0.0015(7) 0.0113(7) -0.0017(7)
C9 0.0246(8) 0.0239(8) 0.0263(8) 0.0037(6) 0.0132(7) 0.0003(7)
C6 0.0229(8) 0.0250(8) 0.0308(9) 0.0105(7) 0.0143(7) 0.0033(7)
C35 0.0252(9) 0.0294(9) 0.0326(9) 0.0018(7) 0.0117(7) 0.0025(7)
C4 0.0260(9) 0.0274(9) 0.0271(8) 0.0041(7) 0.0105(7) -0.0044(7)
C18 0.0259(9) 0.0346(10) 0.0312(9) 0.0001(8) 0.0106(7) -0.0038(8)
C24 0.0317(9) 0.0220(8) 0.0274(8) -0.0002(7) 0.0107(7) -0.0052(7)
C16 0.0268(9) 0.0331(9) 0.0280(8) 0.0045(7) 0.0090(7) 0.0010(7)
C26 0.0226(8) 0.0289(9) 0.0333(9) 0.0030(7) 0.0107(7) -0.0023(7)
C15 0.0286(9) 0.0293(9) 0.0259(8) 0.0046(7) 0.0124(7) 0.0031(7)
C22 0.0307(9) 0.0280(9) 0.0285(8) 0.0007(7) 0.0128(7) 0.0039(7)
C25 0.0255(9) 0.0286(9) 0.0315(9) -0.0011(7) 0.0055(7) -0.0088(7)
C7 0.0311(9) 0.0285(9) 0.0385(10) 0.0017(7) 0.0208(8) 0.0082(7)
C36 0.0275(9) 0.0329(9) 0.0314(9) 0.0021(8) 0.0116(7) 0.0011(8)
C8 0.0315(9) 0.0291(9) 0.0305(9) -0.0026(7) 0.0157(8) 0.0013(7)
C20 0.0232(9) 0.0399(10) 0.0268(8) -0.0059(8) 0.0048(7) -0.0059(8)
C3 0.0377(10) 0.0277(9) 0.0306(9) -0.0059(7) 0.0173(8) -0.0076(8)
C21 0.0227(9) 0.0409(10) 0.0308(9) 0.0017(8) 0.0086(7) 0.0045(8)
N3 0.0411(11) 0.0583(12) 0.0542(12) 0.0130(10) -0.0051(9) -0.0066(10)
C2 0.0336(10) 0.0224(8) 0.0386(10) -0.0015(7) 0.0206(8) 0.0015(7)
C13 0.0215(9) 0.0518(12) 0.0299(9) 0.0083(8) 0.0080(7) -0.0045(8)
C17 0.0350(11) 0.0372(11) 0.0385(10) 0.0053(9) 0.0080(9) -0.0046(9)
C14 0.0318(11) 0.0471(12) 0.0611(13) 0.0198(11) 0.0206(10) 0.0180(9)
C29 0.0555(13) 0.0286(10) 0.0506(12) -0.0015(9) 0.0278(11) -0.0035(9)
C31 0.0592(14) 0.0500(13) 0.0513(13) -0.0206(11) 0.0292(12) -0.0053(11)
C32 0.0500(13) 0.0310(11) 0.0648(15) -0.0168(10) 0.0129(11) -0.0106(10)
C30 0.0695(17) 0.0579(15) 0.0403(12) -0.0254(11) -0.0001(12) 0.0071(13)
C11 0.0309(12) 0.123(2) 0.0524(14) 0.0149(15) 0.0188(10) -0.0159(14)
C12 0.0621(17) 0.0387(14) 0.113(2) 0.0002(15) -0.0215(16) 0.0286(13)

loop_
_atom_type_symbol
_atom_type_description
_atom_type_scat_dispersion_real
_atom_type_scat_dispersion_imag
_atom_type_scat_source
C C 0.0033 0.0016 'International Tables Vol C Tables 4.2.6.8 and 6.1.1.4'
H H 0.0000 0.0000 'International Tables Vol C Tables 4.2.6.8 and 6.1.1.4'
N N 0.0061 0.0033 'International Tables Vol C Tables 4.2.6.8 and 6.1.1.4'

loop_
_exptl_crystal_face_index_h
_exptl_crystal_face_index_k
_exptl_crystal_face_index_l
_exptl_crystal_face_perp_dist
-9 -3 25 0.1550
14 2 -25 0.2033
-27 5 10 0.1972
25 -6 -3 0.1495
-12 -11 -4 0.1560
-12 12 2 0.1354
25 0 3 0.1415
-21 0 24 0.1473
-10 6 -15 0.2396
-1 4 23 0.1353
20 -8 -16 0.1229
-8 -1 -20 0.2101

loop_
_geom_angle_atom_site_label_1
_geom_angle_atom_site_label_2
_geom_angle_atom_site_label_3
_geom_angle
_geom_angle_site_symmetry_1
_geom_angle_site_symmetry_3
_geom_angle_publ_flag
C1 N1 C11 112.72(15) . . ?
C1 N1 C12 114.05(16) . . ?
C12 N1 C11 114.5(2) . . ?
C19 N5 C29 113.21(14) . . ?
C19 N5 C30 115.92(16) . . ?
C30 N5 C29 113.35(17) . . ?
C6 N2 C13 116.24(14) . . ?
C6 N2 C14 116.46(16) . . ?
C14 N2 C13 110.00(14) . . ?
C24 N6 C31 115.17(15) . . ?
C24 N6 C32 115.76(16) . . ?
C32 N6 C31 110.27(16) . . ?
C10 C5 C6 119.06(15) . . ?
C4 C5 C10 118.13(14) . . ?
C4 C5 C6 122.74(15) . . ?
C23 C28 C27 120.02(14) . . ?
C23 C28 C19 119.16(14) . . ?
C19 C28 C27 120.81(15) . . ?
C5 C10 C9 120.34(14) . . ?
C1 C10 C5 119.22(15) . . ?
C1 C10 C9 120.27(15) . . ?
C28 C27 C33 121.40(14) . . ?
C26 C27 C28 118.62(15) . . ?
C26 C27 C33 119.60(15) . . ?
C28 C23 C24 118.94(15) . . ?
C22 C23 C28 118.30(15) . . ?
C22 C23 C24 122.75(15) . . ?
C10 C1 N1 115.81(15) . . ?
C2 C1 N1 123.52(15) . . ?
C2 C1 C10 120.65(15) . . ?
C27 C33 H33 117.5 . . ?
C34 C33 C27 124.98(15) . . ?
C34 C33 H33 117.5 . . ?
C28 C19 N5 116.07(14) . . ?
C20 C19 N5 123.83(15) . . ?
C20 C19 C28 120.07(16) . . ?
C33 C34 C35 122.69(16) . . ?
C33 C34 C36 121.50(16) . . ?
C36 C34 C35 115.73(15) . . ?
C10 C9 C15 122.17(14) . . ?
C8 C9 C10 118.28(15) . . ?
C8 C9 C15 119.42(15) . . ?
N2 C6 C5 118.83(15) . . ?
C7 C6 N2 122.67(15) . . ?
C7 C6 C5 118.38(15) . . ?
N7 C35 C34 178.8(2) . . ?
C5 C4 H4 119.4 . . ?
C3 C4 C5 121.24(16) . . ?
C3 C4 H4 119.4 . . ?
N4 C18 C16 178.0(2) . . ?
N6 C24 C23 118.09(15) . . ?
C25 C24 N6 122.88(15) . . ?
C25 C24 C23 118.99(15) . . ?
C18 C16 C17 115.01(16) . . ?
C15 C16 C18 123.01(16) . . ?
C15 C16 C17 121.95(17) . . ?
C27 C26 H26 119.1 . . ?
C27 C26 C25 121.75(16) . . ?
C25 C26 H26 119.1 . . ?
C9 C15 H15 118.4 . . ?
C16 C15 C9 123.14(16) . . ?
C16 C15 H15 118.4 . . ?
C23 C22 H22 119.7 . . ?
C21 C22 C23 120.67(16) . . ?
C21 C22 H22 119.7 . . ?
C24 C25 C26 121.31(16) . . ?
C24 C25 H25 119.3 . . ?
C26 C25 H25 119.3 . . ?
C6 C7 H7 119.4 . . ?
C6 C7 C8 121.29(15) . . ?
C8 C7 H7 119.4 . . ?
N8 C36 C34 179.2(2) . . ?
C9 C8 C7 122.09(16) . . ?
C9 C8 H8 119.0 . . ?
C7 C8 H8 119.0 . . ?
C19 C20 H20 119.9 . . ?
C19 C20 C21 120.19(16) . . ?
C21 C20 H20 119.9 . . ?
C4 C3 H3 119.6 . . ?
C4 C3 C2 120.82(16) . . ?
C2 C3 H3 119.6 . . ?
C22 C21 C20 120.91(16) . . ?
C22 C21 H21 119.5 . . ?
C20 C21 H21 119.5 . . ?
C1 C2 C3 119.92(16) . . ?
C1 C2 H2 120.0 . . ?
C3 C2 H2 120.0 . . ?
N2 C13 H13A 109.5 . . ?
N2 C13 H13B 109.5 . . ?
N2 C13 H13C 109.5 . . ?
H13A C13 H13B 109.5 . . ?
H13A C13 H13C 109.5 . . ?
H13B C13 H13C 109.5 . . ?
N3 C17 C16 178.4(2) . . ?
N2 C14 H14A 109.5 . . ?
N2 C14 H14B 109.5 . . ?
N2 C14 H14C 109.5 . . ?
H14A C14 H14B 109.5 . . ?
H14A C14 H14C 109.5 . . ?
H14B C14 H14C 109.5 . . ?
N5 C29 H29A 109.5 . . ?
N5 C29 H29B 109.5 . . ?
N5 C29 H29C 109.5 . . ?
H29A C29 H29B 109.5 . . ?
H29A C29 H29C 109.5 . . ?
H29B C29 H29C 109.5 . . ?
N6 C31 H31A 109.5 . . ?
N6 C31 H31B 109.5 . . ?
N6 C31 H31C 109.5 . . ?
H31A C31 H31B 109.5 . . ?
H31A C31 H31C 109.5 . . ?
H31B C31 H31C 109.5 . . ?
N6 C32 H32A 109.5 . . ?
N6 C32 H32B 109.5 . . ?
N6 C32 H32C 109.5 . . ?
H32A C32 H32B 109.5 . . ?
H32A C32 H32C 109.5 . . ?
H32B C32 H32C 109.5 . . ?
N5 C30 H30A 109.5 . . ?
N5 C30 H30B 109.5 . . ?
N5 C30 H30C 109.5 . . ?
H30A C30 H30B 109.5 . . ?
H30A C30 H30C 109.5 . . ?
H30B C30 H30C 109.5 . . ?
N1 C11 H11A 109.5 . . ?
N1 C11 H11B 109.5 . . ?
N1 C11 H11C 109.5 . . ?
H11A C11 H11B 109.5 . . ?
H11A C11 H11C 109.5 . . ?
H11B C11 H11C 109.5 . . ?
N1 C12 H12A 109.5 . . ?
N1 C12 H12B 109.5 . . ?
N1 C12 H12C 109.5 . . ?
H12A C12 H12B 109.5 . . ?
H12A C12 H12C 109.5 . . ?
H12B C12 H12C 109.5 . . ?

loop_
_geom_bond_atom_site_label_1
_geom_bond_atom_site_label_2
_geom_bond_distance
_geom_bond_site_symmetry_2
_geom_bond_publ_flag
N1 C1 1.434(2) . ?
N1 C11 1.451(3) . ?
N1 C12 1.445(3) . ?
N5 C19 1.426(2) . ?
N5 C29 1.456(2) . ?
N5 C30 1.455(2) . ?
N2 C6 1.400(2) . ?
N2 C13 1.470(2) . ?
N2 C14 1.460(2) . ?
N6 C24 1.413(2) . ?
N6 C31 1.465(3) . ?
N6 C32 1.456(2) . ?
C5 C10 1.422(2) . ?
C5 C6 1.444(2) . ?
C5 C4 1.411(2) . ?
N4 C18 1.143(2) . ?
N7 C35 1.144(2) . ?
C28 C27 1.429(2) . ?
C28 C23 1.422(2) . ?
C28 C19 1.425(2) . ?
N8 C36 1.149(2) . ?
C10 C1 1.418(2) . ?
C10 C9 1.425(2) . ?
C27 C33 1.471(2) . ?
C27 C26 1.369(2) . ?
C23 C24 1.438(2) . ?
C23 C22 1.415(2) . ?
C1 C2 1.370(2) . ?
C33 H33 0.9300 . ?
C33 C34 1.350(2) . ?
C19 C20 1.370(2) . ?
C34 C35 1.439(2) . ?
C34 C36 1.437(2) . ?
C9 C15 1.470(2) . ?
C9 C8 1.371(2) . ?
C6 C7 1.377(2) . ?
C4 H4 0.9300 . ?
C4 C3 1.364(2) . ?
C18 C16 1.437(3) . ?
C24 C25 1.373(2) . ?
C16 C15 1.356(2) . ?
C16 C17 1.438(3) . ?
C26 H26 0.9300 . ?
C26 C25 1.403(2) . ?
C15 H15 0.9300 . ?
C22 H22 0.9300 . ?
C22 C21 1.366(2) . ?
C25 H25 0.9300 . ?
C7 H7 0.9300 . ?
C7 C8 1.400(2) . ?
C8 H8 0.9300 . ?
C20 H20 0.9300 . ?
C20 C21 1.403(3) . ?
C3 H3 0.9300 . ?
C3 C2 1.397(3) . ?
C21 H21 0.9300 . ?
N3 C17 1.143(2) . ?
C2 H2 0.9300 . ?
C13 H13A 0.9600 . ?
C13 H13B 0.9600 . ?
C13 H13C 0.9600 . ?
C14 H14A 0.9600 . ?
C14 H14B 0.9600 . ?
C14 H14C 0.9600 . ?
C29 H29A 0.9600 . ?
C29 H29B 0.9600 . ?
C29 H29C 0.9600 . ?
C31 H31A 0.9600 . ?
C31 H31B 0.9600 . ?
C31 H31C 0.9600 . ?
C32 H32A 0.9600 . ?
C32 H32B 0.9600 . ?
C32 H32C 0.9600 . ?
C30 H30A 0.9600 . ?
C30 H30B 0.9600 . ?
C30 H30C 0.9600 . ?
C11 H11A 0.9600 . ?
C11 H11B 0.9600 . ?
C11 H11C 0.9600 . ?
C12 H12A 0.9600 . ?
C12 H12B 0.9600 . ?
C12 H12C 0.9600 . ?

loop_
_geom_torsion_atom_site_label_1
_geom_torsion_atom_site_label_2
_geom_torsion_atom_site_label_3
_geom_torsion_atom_site_label_4
_geom_torsion
_geom_torsion_site_symmetry_1
_geom_torsion_site_symmetry_2
_geom_torsion_site_symmetry_3
_geom_torsion_site_symmetry_4
_geom_torsion_publ_flag
N1 C1 C2 C3 176.98(15) . . . . ?
N5 C19 C20 C21 178.09(16) . . . . ?
N2 C6 C7 C8 -177.89(15) . . . . ?
N6 C24 C25 C26 -177.41(16) . . . . ?
C5 C10 C1 N1 -177.03(13) . . . . ?
C5 C10 C1 C2 1.4(2) . . . . ?
C5 C10 C9 C15 -171.22(14) . . . . ?
C5 C10 C9 C8 4.5(2) . . . . ?
C5 C6 C7 C8 6.2(2) . . . . ?
C5 C4 C3 C2 1.7(3) . . . . ?
C28 C27 C33 C34 -137.28(17) . . . . ?
C28 C27 C26 C25 -1.3(2) . . . . ?
C28 C23 C24 N6 -177.88(14) . . . . ?
C28 C23 C24 C25 4.3(2) . . . . ?
C28 C23 C22 C21 5.0(2) . . . . ?
C28 C19 C20 C21 0.2(3) . . . . ?
C10 C5 C6 N2 176.65(14) . . . . ?
C10 C5 C6 C7 -7.3(2) . . . . ?
C10 C5 C4 C3 -1.5(2) . . . . ?
C10 C1 C2 C3 -1.4(2) . . . . ?
C10 C9 C15 C16 -131.19(18) . . . . ?
C10 C9 C8 C7 -5.9(2) . . . . ?
C27 C28 C23 C24 -7.4(2) . . . . ?
C27 C28 C23 C22 171.38(14) . . . . ?
C27 C28 C19 N5 8.1(2) . . . . ?
C27 C28 C19 C20 -173.92(15) . . . . ?
C27 C33 C34 C35 8.1(3) . . . . ?
C27 C33 C34 C36 -175.19(15) . . . . ?
C27 C26 C25 C24 -1.9(3) . . . . ?
C23 C28 C27 C33 -166.86(14) . . . . ?
C23 C28 C27 C26 6.0(2) . . . . ?
C23 C28 C19 N5 -171.06(14) . . . . ?
C23 C28 C19 C20 6.9(2) . . . . ?
C23 C24 C25 C26 0.3(3) . . . . ?
C23 C22 C21 C20 2.2(3) . . . . ?
C1 C10 C9 C15 13.7(2) . . . . ?
C1 C10 C9 C8 -170.56(15) . . . . ?
C33 C27 C26 C25 171.64(15) . . . . ?
C19 C28 C27 C33 14.0(2) . . . . ?
C19 C28 C27 C26 -173.14(14) . . . . ?
C19 C28 C23 C24 171.70(14) . . . . ?
C19 C28 C23 C22 -9.5(2) . . . . ?
C19 C20 C21 C22 -4.9(3) . . . . ?
C9 C10 C1 N1 -1.9(2) . . . . ?
C9 C10 C1 C2 176.59(15) . . . . ?
C6 C5 C10 C1 177.10(14) . . . . ?
C6 C5 C10 C9 2.0(2) . . . . ?
C6 C5 C4 C3 -178.53(15) . . . . ?
C6 C7 C8 C9 0.5(3) . . . . ?
C4 C5 C10 C1 0.0(2) . . . . ?
C4 C5 C10 C9 -175.14(14) . . . . ?
C4 C5 C6 N2 -6.4(2) . . . . ?
C4 C5 C6 C7 169.71(15) . . . . ?
C4 C3 C2 C1 -0.2(3) . . . . ?
C18 C16 C15 C9 10.6(3) . . . . ?
C24 C23 C22 C21 -176.18(16) . . . . ?
C26 C27 C33 C34 49.9(2) . . . . ?
C15 C9 C8 C7 170.00(16) . . . . ?
C22 C23 C24 N6 3.4(2) . . . . ?
C22 C23 C24 C25 -174.51(16) . . . . ?
C8 C9 C15 C16 53.1(2) . . . . ?
C13 N2 C6 C5 -62.4(2) . . . . ?
C13 N2 C6 C7 121.72(18) . . . . ?
C17 C16 C15 C9 -171.52(16) . . . . ?
C14 N2 C6 C5 165.48(15) . . . . ?
C14 N2 C6 C7 -10.4(2) . . . . ?
C29 N5 C19 C28 87.41(18) . . . . ?
C29 N5 C19 C20 -90.5(2) . . . . ?
C31 N6 C24 C23 69.2(2) . . . . ?
C31 N6 C24 C25 -113.0(2) . . . . ?
C32 N6 C24 C23 -160.07(17) . . . . ?
C32 N6 C24 C25 17.7(3) . . . . ?
C30 N5 C19 C28 -139.13(19) . . . . ?
C30 N5 C19 C20 43.0(3) . . . . ?
C11 N1 C1 C10 100.6(2) . . . . ?
C11 N1 C1 C2 -77.8(2) . . . . ?
C12 N1 C1 C10 -126.6(2) . . . . ?
C12 N1 C1 C2 54.9(3) . . . . ?

loop_
_exptl_oxdiff_crystal_face_indexfrac_h
_exptl_oxdiff_crystal_face_indexfrac_k
_exptl_oxdiff_crystal_face_indexfrac_l
_exptl_oxdiff_crystal_face_x
_exptl_oxdiff_crystal_face_y
_exptl_oxdiff_crystal_face_z
-9.0000 -3.0000 25.0000 0.9191 -0.3467 0.2317
14.0000 2.0000 -25.0000 -0.9361 0.3260 -0.0309
-27.0000 5.0000 10.0000 0.3997 -0.1302 -0.9041
25.0000 -6.0000 -3.0000 -0.1424 0.0343 0.9920
-12.0000 -11.0000 -4.0000 0.3433 0.9358 -0.0457
-12.0000 12.0000 2.0000 -0.2013 -0.5622 -0.8089
25.0000 -0.0000 3.0000 -0.1536 -0.4742 0.8662
-21.0000 0.0000 24.0000 0.9116 -0.3054 -0.2893
-10.0000 6.0000 -15.0000 -0.5341 0.2066 -0.7995
-1.0000 4.0000 23.0000 0.5630 -0.8273 0.1975
20.0000 -8.0000 -16.0000 -0.4149 0.5745 0.6888
-8.0000 -1.0000 -20.0000 -0.4814 0.7151 -0.5544
